data_4073365
loop_
_publ_author_name
'Esteruelas, Miguel A.'
'L\'opez, Ana M.'
'O\~nate, Enrique'

_publ_section_title
;
 \a-Substituted Alkenyl and \a-Disubstituted Alkylidene Complexes with the
 OsCl(CO)(PiPr3)2Skeleton
;
_journal_issue 13
_journal_name_full Organometallics
_journal_page_first 3260
_journal_paper_doi 10.1021/om7002915
_journal_volume 26
_journal_year 2007
_chemical_formula_sum 'C33 H55 Cl3 O Os P2'
_chemical_formula_weight 826.26
_chemical_name_systematic
; 
 ? 
;
_space_group_IT_number 14
_symmetry_cell_setting monoclinic
_symmetry_space_group_name_Hall '-P 2yn'
_symmetry_space_group_name_H-M 'P 1 21/n 1'
_atom_sites_solution_hydrogens geom
_atom_sites_solution_primary direct
_atom_sites_solution_secondary difmap
_audit_creation_method SHELXL-97
_cell_angle_alpha 90.00
_cell_angle_beta 99.3480(10)
_cell_angle_gamma 90.00
_cell_formula_units_Z 4
_cell_length_a 13.6218(9)
_cell_length_b 14.3945(9)
_cell_length_c 18.5983(12)
_cell_measurement_reflns_used 6686
_cell_measurement_temperature 100(2)
_cell_measurement_theta_max 28
_cell_measurement_theta_min 2
_cell_volume 3598.3(4)
_computing_cell_refinement 'SAINT+ v. 6.1 (Bruker AXS, 2000)'
_computing_data_collection 'SMART v. 5.625 (Bruker AXS, 2000)'
_computing_data_reduction 'SAINT+ v. 6.1 (Bruker AXS, 2000)'
_computing_molecular_graphics 'XP, SHELXTL v. 6.1 (Bruker, 2000)'
_computing_publication_material 'XCIF, SHELXTL v. 6.1 (Bruker, 2000)'
_computing_structure_refinement 'SHELXL-97 (Sheldrick, 1997)'
_computing_structure_solution 'SHELXS-97 (Sheldrick, 1990)'
_diffrn_ambient_temperature 100(2)
_diffrn_detector_area_resol_mean 8.26
_diffrn_measured_fraction_theta_full 0.994
_diffrn_measured_fraction_theta_max 0.944
_diffrn_measurement_device_type 'Bruker SMART APEX CCD system'
_diffrn_measurement_method '\w rotations with narrow frames'
_diffrn_radiation_monochromator graphite
_diffrn_radiation_source 'fine-focus sealed tube'
_diffrn_radiation_type MoK\a
_diffrn_radiation_wavelength 0.71073
_diffrn_reflns_av_R_equivalents 0.0374
_diffrn_reflns_av_sigmaI/netI 0.0425
_diffrn_reflns_limit_h_max 18
_diffrn_reflns_limit_h_min -18
_diffrn_reflns_limit_k_max 19
_diffrn_reflns_limit_k_min -18
_diffrn_reflns_limit_l_max 24
_diffrn_reflns_limit_l_min -24
_diffrn_reflns_number 42531
_diffrn_reflns_theta_full 27.50
_diffrn_reflns_theta_max 28.46
_diffrn_reflns_theta_min 1.73
_diffrn_standards_number 'no decay'
_exptl_absorpt_coefficient_mu 3.880
_exptl_absorpt_correction_T_max 0.602
_exptl_absorpt_correction_T_min 0.513
_exptl_absorpt_correction_type multi-scan
_exptl_absorpt_process_details
;
 Absorption correction performed with SADABS program. This is based on the
 method of Blessing: Blessing, R. H., Acta Crystallogr., Sect. A 1995, 51, 33.
  
 SADABS: Area-Detector Absorption Correction. Bruker-AXS 
  within SAINT+ package, v. 6.1 (2000).
;
_exptl_crystal_colour red
_exptl_crystal_density_diffrn 1.525
_exptl_crystal_density_method 'not measured'
_exptl_crystal_description 'irregular block'
_exptl_crystal_F_000 1672
_exptl_crystal_size_max 0.22
_exptl_crystal_size_mid 0.20
_exptl_crystal_size_min 0.20
_refine_diff_density_max 1.488
_refine_diff_density_min -0.722
_refine_diff_density_rms 0.105
_refine_ls_extinction_method none
_refine_ls_goodness_of_fit_ref 0.942
_refine_ls_hydrogen_treatment mixed
_refine_ls_matrix_type full
_refine_ls_number_parameters 377
_refine_ls_number_reflns 8584
_refine_ls_number_restraints 0
_refine_ls_restrained_S_all 0.942
_refine_ls_R_factor_all 0.0355
_refine_ls_R_factor_gt 0.0264
_refine_ls_shift/su_max 0.004
_refine_ls_shift/su_mean 0.000
_refine_ls_structure_factor_coef Fsqd
_refine_ls_weighting_details 'calc w=1/[\s^2^(Fo^2^)+(0.0236P)^2^+0.0000P] where P=(Fo^2^+2Fc^2^)/3'
_refine_ls_weighting_scheme calc
_refine_ls_wR_factor_gt 0.0517
_refine_ls_wR_factor_ref 0.0532
_reflns_number_gt 6957
_reflns_number_total 8584
_reflns_threshold_expression >2sigma(I)
_cod_data_source_file om7002915-file002.cif
_cod_data_source_block mae72a1s
_cod_original_sg_symbol_H-M 'P 21/n'
_cod_database_code 4073365

loop_
_symmetry_equiv_pos_as_xyz
'x, y, z'
'-x+1/2, y+1/2, -z+1/2'
'-x, -y, -z'
'x-1/2, -y-1/2, z-1/2'

loop_
_atom_site_label
_atom_site_type_symbol
_atom_site_fract_x
_atom_site_fract_y
_atom_site_fract_z
_atom_site_U_iso_or_equiv
_atom_site_adp_type
_atom_site_occupancy
_atom_site_symmetry_multiplicity
_atom_site_calc_flag
_atom_site_refinement_flags
Os Os 0.906223(8) 0.945182(8) 0.753649(6) 0.02011(4) Uani 1 1 d .
Cl1 Cl 0.95060(5) 1.04654(5) 0.65846(4) 0.02676(16) Uani 1 1 d .
Cl2 Cl 1.07385(5) 0.87680(5) 0.75560(4) 0.02505(16) Uani 1 1 d .
Cl3 Cl 0.99869(6) 1.06184(5) 0.83972(4) 0.02860(17) Uani 1 1 d .
P1 P 0.86951(6) 0.86891(5) 0.86042(4) 0.02048(16) Uani 1 1 d .
H01 H 0.130(2) 0.0505(17) 0.7522(14) 0.018(7) Uiso 1 1 d .
P2 P 0.20880(6) 0.09552(6) 0.72923(4) 0.02871(19) Uani 1 1 d .
O O 0.72277(16) 1.06172(14) 0.73664(11) 0.0306(5) Uani 1 1 d .
C1 C 0.8454(2) 0.8493(2) 0.68887(15) 0.0218(6) Uani 1 1 d .
C2 C 0.7451(2) 0.8554(2) 0.64382(15) 0.0227(6) Uani 1 1 d .
C3 C 0.6735(2) 0.7855(2) 0.64450(16) 0.0264(7) Uani 1 1 d .
H3 H 0.6912 0.7304 0.6716 0.032 Uiso 1 1 calc R
C4 C 0.5784(2) 0.7946(2) 0.60704(16) 0.0295(7) Uani 1 1 d .
H4 H 0.5303 0.7476 0.6104 0.035 Uiso 1 1 calc R
C5 C 0.5530(2) 0.8725(2) 0.56429(17) 0.0337(8) Uani 1 1 d .
H5 H 0.4876 0.8789 0.5378 0.040 Uiso 1 1 calc R
C6 C 0.6228(2) 0.9405(2) 0.56047(17) 0.0337(8) Uani 1 1 d .
H6 H 0.6059 0.9929 0.5300 0.040 Uiso 1 1 calc R
C7 C 0.7172(2) 0.9333(2) 0.60042(16) 0.0279(7) Uani 1 1 d .
H7 H 0.7638 0.9819 0.5984 0.034 Uiso 1 1 calc R
C8 C 0.8954(2) 0.7572(2) 0.67659(15) 0.0226(6) Uani 1 1 d .
H8A H 0.8473 0.7063 0.6794 0.027 Uiso 1 1 calc R
H8B H 0.9521 0.7478 0.7165 0.027 Uiso 1 1 calc R
C9 C 0.9332(2) 0.7502(2) 0.60402(15) 0.0230(6) Uani 1 1 d .
C10 C 0.9391(2) 0.6640(2) 0.57145(17) 0.0306(7) Uani 1 1 d .
H10 H 0.9154 0.6106 0.5932 0.037 Uiso 1 1 calc R
C11 C 0.9789(2) 0.6542(2) 0.50793(17) 0.0369(8) Uani 1 1 d .
H11 H 0.9828 0.5946 0.4867 0.044 Uiso 1 1 calc R
C12 C 1.0128(2) 0.7318(3) 0.47564(17) 0.0365(8) Uani 1 1 d .
H12 H 1.0391 0.7260 0.4316 0.044 Uiso 1 1 calc R
C13 C 1.0083(2) 0.8173(2) 0.50761(16) 0.0310(8) Uani 1 1 d .
H13 H 1.0326 0.8705 0.4860 0.037 Uiso 1 1 calc R
C14 C 0.9685(2) 0.8266(2) 0.57102(16) 0.0285(7) Uani 1 1 d .
H14 H 0.9655 0.8863 0.5923 0.034 Uiso 1 1 calc R
C15 C 0.7917(2) 1.0125(2) 0.74459(15) 0.0227(6) Uani 1 1 d .
C16 C 0.9654(2) 0.7919(2) 0.91089(15) 0.0239(7) Uani 1 1 d .
H16 H 0.9368 0.7669 0.9532 0.029 Uiso 1 1 calc R
C17 C 1.0611(2) 0.8433(2) 0.94315(15) 0.0279(7) Uani 1 1 d .
H17A H 1.1112 0.7983 0.9651 0.042 Uiso 1 1 calc R
H17B H 1.0469 0.8870 0.9805 0.042 Uiso 1 1 calc R
H17C H 1.0866 0.8774 0.9044 0.042 Uiso 1 1 calc R
C18 C 0.9863(2) 0.7076(2) 0.86544(16) 0.0259(7) Uani 1 1 d .
H18A H 1.0299 0.7260 0.8309 0.039 Uiso 1 1 calc R
H18B H 0.9235 0.6838 0.8386 0.039 Uiso 1 1 calc R
H18C H 1.0188 0.6589 0.8977 0.039 Uiso 1 1 calc R
C19 C 0.8495(2) 0.9509(2) 0.93392(15) 0.0248(7) Uani 1 1 d .
H19 H 0.9164 0.9782 0.9522 0.030 Uiso 1 1 calc R
C20 C 0.8162(2) 0.9056(2) 1.00040(16) 0.0303(7) Uani 1 1 d .
H20A H 0.8253 0.9496 1.0412 0.045 Uiso 1 1 calc R
H20B H 0.8562 0.8498 1.0141 0.045 Uiso 1 1 calc R
H20C H 0.7458 0.8884 0.9885 0.045 Uiso 1 1 calc R
C21 C 0.7823(2) 1.0333(2) 0.90920(17) 0.0303(7) Uani 1 1 d .
H21A H 0.7182 1.0107 0.8835 0.045 Uiso 1 1 calc R
H21B H 0.8139 1.0725 0.8764 0.045 Uiso 1 1 calc R
H21C H 0.7715 1.0696 0.9518 0.045 Uiso 1 1 calc R
C22 C 0.7608(2) 0.7908(2) 0.84072(16) 0.0248(7) Uani 1 1 d .
H22 H 0.7707 0.7555 0.7962 0.030 Uiso 1 1 calc R
C23 C 0.7494(2) 0.7162(2) 0.89820(16) 0.0287(7) Uani 1 1 d .
H23A H 0.7407 0.7464 0.9440 0.043 Uiso 1 1 calc R
H23B H 0.8090 0.6771 0.9064 0.043 Uiso 1 1 calc R
H23C H 0.6910 0.6776 0.8808 0.043 Uiso 1 1 calc R
C24 C 0.6624(2) 0.8428(2) 0.81912(16) 0.0298(7) Uani 1 1 d .
H24A H 0.6104 0.7988 0.7986 0.045 Uiso 1 1 calc R
H24B H 0.6702 0.8902 0.7827 0.045 Uiso 1 1 calc R
H24C H 0.6436 0.8726 0.8623 0.045 Uiso 1 1 calc R
C25 C 0.1827(2) 0.0983(2) 0.63015(17) 0.0327(8) Uani 1 1 d .
H25 H 0.1118 0.1185 0.6169 0.039 Uiso 1 1 calc R
C26 C 0.2449(2) 0.1695(3) 0.59566(18) 0.0431(9) Uani 1 1 d .
H26A H 0.3144 0.1488 0.6022 0.065 Uiso 1 1 calc R
H26B H 0.2412 0.2300 0.6193 0.065 Uiso 1 1 calc R
H26C H 0.2190 0.1751 0.5435 0.065 Uiso 1 1 calc R
C27 C 0.1885(3) 0.0012(2) 0.59771(18) 0.0411(9) Uani 1 1 d .
H27A H 0.1629 0.0031 0.5453 0.062 Uiso 1 1 calc R
H27B H 0.1485 -0.0420 0.6216 0.062 Uiso 1 1 calc R
H27C H 0.2579 -0.0197 0.6054 0.062 Uiso 1 1 calc R
C28 C 0.2213(3) 0.2141(2) 0.76343(17) 0.0355(8) Uani 1 1 d .
H28 H 0.2720 0.2470 0.7394 0.043 Uiso 1 1 calc R
C29 C 0.1189(3) 0.2608(2) 0.73948(19) 0.0425(9) Uani 1 1 d .
H29A H 0.0670 0.2238 0.7568 0.064 Uiso 1 1 calc R
H29B H 0.1050 0.2648 0.6862 0.064 Uiso 1 1 calc R
H29C H 0.1197 0.3234 0.7603 0.064 Uiso 1 1 calc R
C30 C 0.2530(3) 0.2198(2) 0.84587(17) 0.0437(9) Uani 1 1 d .
H30A H 0.2542 0.2850 0.8612 0.066 Uiso 1 1 calc R
H30B H 0.3195 0.1929 0.8593 0.066 Uiso 1 1 calc R
H30C H 0.2056 0.1852 0.8700 0.066 Uiso 1 1 calc R
C31 C 0.3094(2) 0.0176(2) 0.76365(17) 0.0316(7) Uani 1 1 d .
H31 H 0.2958 -0.0411 0.7350 0.038 Uiso 1 1 calc R
C32 C 0.3098(3) -0.0095(2) 0.84367(17) 0.0364(8) Uani 1 1 d .
H32A H 0.3537 -0.0631 0.8561 0.055 Uiso 1 1 calc R
H32B H 0.2421 -0.0256 0.8507 0.055 Uiso 1 1 calc R
H32C H 0.3339 0.0430 0.8753 0.055 Uiso 1 1 calc R
C33 C 0.4114(2) 0.0510(3) 0.74986(19) 0.0447(9) Uani 1 1 d .
H33A H 0.4269 0.1109 0.7740 0.067 Uiso 1 1 calc R
H33B H 0.4104 0.0581 0.6973 0.067 Uiso 1 1 calc R
H33C H 0.4622 0.0054 0.7694 0.067 Uiso 1 1 calc R

loop_
_atom_site_aniso_label
_atom_site_aniso_U_11
_atom_site_aniso_U_22
_atom_site_aniso_U_33
_atom_site_aniso_U_23
_atom_site_aniso_U_13
_atom_site_aniso_U_12
Os 0.02032(6) 0.01954(6) 0.02100(6) 0.00092(5) 0.00490(4) 0.00041(5)
Cl1 0.0262(4) 0.0260(4) 0.0289(4) 0.0066(3) 0.0069(3) -0.0006(3)
Cl2 0.0222(4) 0.0268(4) 0.0270(4) 0.0022(3) 0.0065(3) 0.0013(3)
Cl3 0.0293(4) 0.0269(4) 0.0302(4) -0.0043(3) 0.0065(3) -0.0063(3)
P1 0.0209(4) 0.0204(4) 0.0204(4) -0.0009(3) 0.0041(3) -0.0003(3)
P2 0.0279(5) 0.0304(5) 0.0278(5) 0.0039(4) 0.0044(4) -0.0059(4)
O 0.0295(12) 0.0307(12) 0.0315(12) 0.0014(10) 0.0045(10) 0.0068(10)
C1 0.0256(16) 0.0230(16) 0.0188(15) 0.0066(12) 0.0097(12) -0.0017(13)
C2 0.0274(17) 0.0234(16) 0.0180(15) -0.0019(12) 0.0056(13) 0.0030(13)
C3 0.0323(18) 0.0229(16) 0.0233(16) -0.0028(12) 0.0028(14) 0.0012(14)
C4 0.0299(18) 0.0287(18) 0.0280(17) -0.0026(13) -0.0012(14) -0.0053(14)
C5 0.0315(19) 0.0351(19) 0.0310(19) -0.0034(15) -0.0053(15) 0.0040(15)
C6 0.040(2) 0.0289(18) 0.0297(18) 0.0067(15) -0.0037(15) 0.0053(16)
C7 0.0326(18) 0.0250(17) 0.0255(16) 0.0009(13) 0.0030(14) 0.0008(14)
C8 0.0254(17) 0.0223(16) 0.0202(15) 0.0011(12) 0.0039(12) 0.0010(13)
C9 0.0188(15) 0.0281(17) 0.0213(15) -0.0014(12) 0.0005(12) 0.0018(13)
C10 0.0270(18) 0.0326(18) 0.0329(18) -0.0041(14) 0.0069(14) -0.0025(14)
C11 0.038(2) 0.041(2) 0.0331(19) -0.0101(16) 0.0095(16) -0.0007(17)
C12 0.0279(19) 0.060(2) 0.0227(17) -0.0063(16) 0.0058(14) 0.0005(17)
C13 0.0285(18) 0.042(2) 0.0231(17) 0.0028(14) 0.0048(14) -0.0025(15)
C14 0.0284(17) 0.0316(18) 0.0247(16) -0.0029(14) 0.0019(13) 0.0005(14)
C15 0.0276(17) 0.0191(15) 0.0215(16) -0.0010(12) 0.0041(13) -0.0074(13)
C16 0.0239(16) 0.0259(16) 0.0222(16) 0.0038(12) 0.0045(13) 0.0022(13)
C17 0.0274(17) 0.0317(18) 0.0234(16) 0.0000(13) 0.0007(13) 0.0018(14)
C18 0.0270(17) 0.0236(16) 0.0268(17) 0.0025(13) 0.0031(13) 0.0033(13)
C19 0.0233(16) 0.0275(17) 0.0231(15) -0.0077(13) 0.0026(12) -0.0018(14)
C20 0.0345(19) 0.0337(18) 0.0237(17) -0.0069(14) 0.0078(14) -0.0019(15)
C21 0.0314(18) 0.0292(18) 0.0308(18) -0.0073(13) 0.0067(14) 0.0022(14)
C22 0.0244(17) 0.0266(17) 0.0237(16) -0.0014(13) 0.0046(13) -0.0052(13)
C23 0.0298(18) 0.0304(18) 0.0264(17) -0.0018(13) 0.0056(14) -0.0071(14)
C24 0.0267(17) 0.0350(19) 0.0284(17) -0.0003(14) 0.0065(14) -0.0070(15)
C25 0.0274(18) 0.042(2) 0.0271(18) 0.0056(15) 0.0003(14) -0.0069(15)
C26 0.035(2) 0.062(3) 0.032(2) 0.0127(18) 0.0052(16) -0.0105(19)
C27 0.043(2) 0.051(2) 0.0308(19) -0.0023(17) 0.0096(16) -0.0083(18)
C28 0.040(2) 0.0323(19) 0.0338(19) 0.0049(15) 0.0040(15) -0.0104(16)
C29 0.045(2) 0.033(2) 0.049(2) 0.0047(17) 0.0067(18) -0.0014(17)
C30 0.059(3) 0.033(2) 0.038(2) -0.0037(16) 0.0047(18) -0.0079(18)
C31 0.0307(19) 0.0311(18) 0.0325(18) 0.0021(14) 0.0040(15) 0.0002(15)
C32 0.039(2) 0.037(2) 0.0315(19) 0.0069(15) 0.0016(15) -0.0022(16)
C33 0.035(2) 0.051(2) 0.048(2) 0.0120(19) 0.0069(17) -0.0015(19)

loop_
_atom_type_symbol
_atom_type_description
_atom_type_scat_dispersion_real
_atom_type_scat_dispersion_imag
_atom_type_scat_source
C C 0.0033 0.0016 'International Tables Vol C Tables 4.2.6.8 and 6.1.1.4'
H H 0.0000 0.0000 'International Tables Vol C Tables 4.2.6.8 and 6.1.1.4'
O O 0.0106 0.0060 'International Tables Vol C Tables 4.2.6.8 and 6.1.1.4'
P P 0.1023 0.0942 'International Tables Vol C Tables 4.2.6.8 and 6.1.1.4'
Cl Cl 0.1484 0.1585 'International Tables Vol C Tables 4.2.6.8 and 6.1.1.4'
Os Os -1.2165 7.6030 'International Tables Vol C Tables 4.2.6.8 and 6.1.1.4'

loop_
_geom_angle_atom_site_label_1
_geom_angle_atom_site_label_2
_geom_angle_atom_site_label_3
_geom_angle
C15 Os C1 92.76(12)
C15 Os P1 91.70(9)
C1 Os P1 93.64(8)
C15 Os Cl1 85.66(9)
C1 Os Cl1 96.12(8)
P1 Os Cl1 170.00(3)
C15 Os Cl2 170.05(9)
C1 Os Cl2 91.51(9)
P1 Os Cl2 96.99(2)
Cl1 Os Cl2 84.96(2)
C15 Os Cl3 92.09(9)
C1 Os Cl3 175.13(9)
P1 Os Cl3 85.91(3)
Cl1 Os Cl3 84.56(3)
Cl2 Os Cl3 83.74(3)
C22 P1 C16 102.32(13)
C22 P1 C19 108.85(14)
C16 P1 C19 100.57(13)
C22 P1 Os 112.55(10)
C16 P1 Os 118.10(10)
C19 P1 Os 113.24(10)
C31 P2 C25 112.64(16)
C31 P2 C28 115.84(16)
C25 P2 C28 108.97(15)
C31 P2 H01 100.6(11)
C25 P2 H01 106.8(11)
C28 P2 H01 111.4(10)
C2 C1 C8 111.1(2)
C2 C1 Os 125.0(2)
C8 C1 Os 124.0(2)
C7 C2 C3 117.1(3)
C7 C2 C1 120.8(3)
C3 C2 C1 122.0(3)
C4 C3 C2 121.8(3)
C4 C3 H3 119.1
C2 C3 H3 119.1
C3 C4 C5 119.7(3)
C3 C4 H4 120.2
C5 C4 H4 120.2
C6 C5 C4 119.7(3)
C6 C5 H5 120.2
C4 C5 H5 120.2
C5 C6 C7 120.7(3)
C5 C6 H6 119.6
C7 C6 H6 119.6
C6 C7 C2 120.9(3)
C6 C7 H7 119.6
C2 C7 H7 119.6
C1 C8 C9 114.4(2)
C1 C8 H8A 108.6
C9 C8 H8A 108.6
C1 C8 H8B 108.6
C9 C8 H8B 108.6
H8A C8 H8B 107.6
C14 C9 C10 117.9(3)
C14 C9 C8 122.2(3)
C10 C9 C8 119.8(3)
C11 C10 C9 121.4(3)
C11 C10 H10 119.3
C9 C10 H10 119.3
C12 C11 C10 119.5(3)
C12 C11 H11 120.2
C10 C11 H11 120.2
C13 C12 C11 119.6(3)
C13 C12 H12 120.2
C11 C12 H12 120.2
C12 C13 C14 120.5(3)
C12 C13 H13 119.7
C14 C13 H13 119.7
C13 C14 C9 121.0(3)
C13 C14 H14 119.5
C9 C14 H14 119.5
O C15 Os 174.3(3)
C18 C16 C17 112.1(2)
C18 C16 P1 111.98(19)
C17 C16 P1 113.2(2)
C18 C16 H16 106.3
C17 C16 H16 106.3
P1 C16 H16 106.3
C16 C17 H17A 109.5
C16 C17 H17B 109.5
H17A C17 H17B 109.5
C16 C17 H17C 109.5
H17A C17 H17C 109.5
H17B C17 H17C 109.5
C16 C18 H18A 109.5
C16 C18 H18B 109.5
H18A C18 H18B 109.5
C16 C18 H18C 109.5
H18A C18 H18C 109.5
H18B C18 H18C 109.5
C21 C19 C20 109.5(2)
C21 C19 P1 115.2(2)
C20 C19 P1 115.0(2)
C21 C19 H19 105.4
C20 C19 H19 105.4
P1 C19 H19 105.4
C19 C20 H20A 109.5
C19 C20 H20B 109.5
H20A C20 H20B 109.5
C19 C20 H20C 109.5
H20A C20 H20C 109.5
H20B C20 H20C 109.5
C19 C21 H21A 109.5
C19 C21 H21B 109.5
H21A C21 H21B 109.5
C19 C21 H21C 109.5
H21A C21 H21C 109.5
H21B C21 H21C 109.5
C24 C22 C23 109.9(2)
C24 C22 P1 113.2(2)
C23 C22 P1 117.0(2)
C24 C22 H22 105.2
C23 C22 H22 105.2
P1 C22 H22 105.2
C22 C23 H23A 109.5
C22 C23 H23B 109.5
H23A C23 H23B 109.5
C22 C23 H23C 109.5
H23A C23 H23C 109.5
H23B C23 H23C 109.5
C22 C24 H24A 109.5
C22 C24 H24B 109.5
H24A C24 H24B 109.5
C22 C24 H24C 109.5
H24A C24 H24C 109.5
H24B C24 H24C 109.5
C27 C25 C26 112.2(3)
C27 C25 P2 111.4(2)
C26 C25 P2 114.0(2)
C27 C25 H25 106.2
C26 C25 H25 106.2
P2 C25 H25 106.2
C25 C26 H26A 109.5
C25 C26 H26B 109.5
H26A C26 H26B 109.5
C25 C26 H26C 109.5
H26A C26 H26C 109.5
H26B C26 H26C 109.5
C25 C27 H27A 109.5
C25 C27 H27B 109.5
H27A C27 H27B 109.5
C25 C27 H27C 109.5
H27A C27 H27C 109.5
H27B C27 H27C 109.5
C30 C28 C29 111.1(3)
C30 C28 P2 113.4(2)
C29 C28 P2 106.1(2)
C30 C28 H28 108.7
C29 C28 H28 108.7
P2 C28 H28 108.7
C28 C29 H29A 109.5
C28 C29 H29B 109.5
H29A C29 H29B 109.5
C28 C29 H29C 109.5
H29A C29 H29C 109.5
H29B C29 H29C 109.5
C28 C30 H30A 109.5
C28 C30 H30B 109.5
H30A C30 H30B 109.5
C28 C30 H30C 109.5
H30A C30 H30C 109.5
H30B C30 H30C 109.5
C33 C31 C32 112.4(3)
C33 C31 P2 113.8(2)
C32 C31 P2 112.6(2)
C33 C31 H31 105.8
C32 C31 H31 105.8
P2 C31 H31 105.8
C31 C32 H32A 109.5
C31 C32 H32B 109.5
H32A C32 H32B 109.5
C31 C32 H32C 109.5
H32A C32 H32C 109.5
H32B C32 H32C 109.5
C31 C33 H33A 109.5
C31 C33 H33B 109.5
H33A C33 H33B 109.5
C31 C33 H33C 109.5
H33A C33 H33C 109.5
H33B C33 H33C 109.5

loop_
_geom_bond_atom_site_label_1
_geom_bond_atom_site_label_2
_geom_bond_distance
Os C15 1.820(3)
Os C1 1.929(3)
Os P1 2.3920(8)
Os Cl1 2.4446(7)
Os Cl2 2.4813(7)
Os Cl3 2.5127(7)
P1 C22 1.848(3)
P1 C16 1.849(3)
P1 C19 1.859(3)
P2 C31 1.806(3)
P2 C25 1.820(3)
P2 C28 1.820(3)
P2 H01 1.38(3)
O C15 1.167(3)
C1 C2 1.484(4)
C1 C8 1.524(4)
C2 C7 1.398(4)
C2 C3 1.403(4)
C3 C4 1.373(4)
C3 H3 0.9500
C4 C5 1.386(4)
C4 H4 0.9500
C5 C6 1.374(4)
C5 H5 0.9500
C6 C7 1.380(4)
C6 H6 0.9500
C7 H7 0.9500
C8 C9 1.524(4)
C8 H8A 0.9900
C8 H8B 0.9900
C9 C14 1.383(4)
C9 C10 1.389(4)
C10 C11 1.384(4)
C10 H10 0.9500
C11 C12 1.383(5)
C11 H11 0.9500
C12 C13 1.373(4)
C12 H12 0.9500
C13 C14 1.381(4)
C13 H13 0.9500
C14 H14 0.9500
C16 C18 1.532(4)
C16 C17 1.535(4)
C16 H16 1.0000
C17 H17A 0.9800
C17 H17B 0.9800
C17 H17C 0.9800
C18 H18A 0.9800
C18 H18B 0.9800
C18 H18C 0.9800
C19 C21 1.523(4)
C19 C20 1.530(4)
C19 H19 1.0000
C20 H20A 0.9800
C20 H20B 0.9800
C20 H20C 0.9800
C21 H21A 0.9800
C21 H21B 0.9800
C21 H21C 0.9800
C22 C24 1.530(4)
C22 C23 1.541(4)
C22 H22 1.0000
C23 H23A 0.9800
C23 H23B 0.9800
C23 H23C 0.9800
C24 H24A 0.9800
C24 H24B 0.9800
C24 H24C 0.9800
C25 C27 1.530(5)
C25 C26 1.535(4)
C25 H25 1.0000
C26 H26A 0.9800
C26 H26B 0.9800
C26 H26C 0.9800
C27 H27A 0.9800
C27 H27B 0.9800
C27 H27C 0.9800
C28 C30 1.526(4)
C28 C29 1.548(5)
C28 H28 1.0000
C29 H29A 0.9800
C29 H29B 0.9800
C29 H29C 0.9800
C30 H30A 0.9800
C30 H30B 0.9800
C30 H30C 0.9800
C31 C33 1.530(4)
C31 C32 1.538(4)
C31 H31 1.0000
C32 H32A 0.9800
C32 H32B 0.9800
C32 H32C 0.9800
C33 H33A 0.9800
C33 H33B 0.9800
C33 H33C 0.9800
